data_1100989
loop_
_publ_author_name
'Hashimoto, Masao'
'Tajima, Fukue'
'Eda, Kazuo'
'Yamamura, Kimiaki'
'Okazaki, Tadashi'

_publ_section_title
;
 Exploration of plastic-like phases in alkylurea systems.
 A thermal and X-ray study
;
_journal_issue 1-3
_journal_name_full 'Journal of Molecular Structure'
_journal_page_first 23
_journal_page_last 33
_journal_paper_doi 10.1016/j.molstruc.2004.08.008
_journal_volume 734
_journal_year 2005
_chemical_formula_moiety 'C3 H8 N2 O'
_chemical_formula_sum 'C3 H8 N2 O'
_chemical_formula_weight 88.11
_chemical_melting_point 356.7
_chemical_name_common n-ethylurea
_space_group_IT_number 14
_symmetry_cell_setting monoclinic
_symmetry_space_group_name_Hall '-P 2ybc'
_symmetry_space_group_name_H-M 'P 1 21/c 1'
_atom_sites_solution_hydrogens geom
_atom_sites_solution_primary direct
_atom_sites_solution_secondary difmap
_cell_angle_alpha 90.00
_cell_angle_beta 107.483(17)
_cell_angle_gamma 90.00
_cell_formula_units_Z 4
_cell_length_a 8.315(7)
_cell_length_b 7.046(6)
_cell_length_c 9.099(8)
_cell_measurement_reflns_used 712
_cell_measurement_temperature 297(2)
_cell_measurement_theta_max 23.283
_cell_measurement_theta_min 2.561
_cell_volume 508.4(8)
_diffrn_ambient_temperature 297(2)
_diffrn_measurement_device_type 'CCD area detector'
_diffrn_measurement_method 'phi and omega scans'
_diffrn_radiation_monochromator graphite
_diffrn_radiation_source 'fine-focus sealed tube'
_diffrn_radiation_type MoK\a
_diffrn_radiation_wavelength 0.71073
_diffrn_reflns_av_R_equivalents 0.0640
_diffrn_reflns_av_sigmaI/netI 0.0774
_diffrn_reflns_limit_h_max 10
_diffrn_reflns_limit_h_min -5
_diffrn_reflns_limit_k_max 8
_diffrn_reflns_limit_k_min -8
_diffrn_reflns_limit_l_max 11
_diffrn_reflns_limit_l_min -10
_diffrn_reflns_number 2691
_diffrn_reflns_theta_max 27.13
_diffrn_reflns_theta_min 2.57
_exptl_absorpt_coefficient_mu 0.087
_exptl_absorpt_correction_T_max 0.9870
_exptl_absorpt_correction_T_min 0.1187
_exptl_absorpt_correction_type empirical
_exptl_absorpt_process_details 'program SADABS ver. 2.03(Sheldrick)'
_exptl_crystal_colour colorless
_exptl_crystal_density_diffrn 1.151
_exptl_crystal_density_method 'not measured'
_exptl_crystal_description plate
_exptl_crystal_F_000 192
_exptl_crystal_size_max 0.65
_exptl_crystal_size_mid 0.33
_exptl_crystal_size_min 0.15
_refine_ls_extinction_method none
_refine_ls_goodness_of_fit_ref 0.942
_refine_ls_hydrogen_treatment mixed
_refine_ls_matrix_type full
_refine_ls_number_parameters 76
_refine_ls_number_reflns 1043
_refine_ls_number_restraints 0
_refine_ls_restrained_S_all 0.942
_refine_ls_R_factor_all 0.1562
_refine_ls_R_factor_gt 0.0856
_refine_ls_shift/su_max 0.000
_refine_ls_shift/su_mean 0.000
_refine_ls_structure_factor_coef Fsqd
_refine_ls_weighting_details 'calc w=1/[\s^2^(Fo^2^)+(0.1377P)^2^+0.0000P] where P=(Fo^2^+2Fc^2^)/3'
_refine_ls_weighting_scheme calc
_refine_ls_wR_factor_gt 0.2040
_refine_ls_wR_factor_ref 0.2321
_reflns_number_gt 490
_reflns_number_total 1043
_reflns_threshold_expression >2sigma(I)
_cod_original_sg_symbol_H-M 'P 21/c'
_cod_database_code 1100989

loop_
_symmetry_equiv_pos_as_xyz
'x, y, z'
'-x, y+1/2, -z+1/2'
'-x, -y, -z'
'x, -y-1/2, z-1/2'

loop_
_atom_site_label
_atom_site_type_symbol
_atom_site_fract_x
_atom_site_fract_y
_atom_site_fract_z
_atom_site_U_iso_or_equiv
_atom_site_adp_type
_atom_site_occupancy
_atom_site_symmetry_multiplicity
_atom_site_calc_flag
_atom_site_refinement_flags
_atom_site_disorder_assembly
_atom_site_disorder_group
C1 C 0.1304(6) 0.4741(6) 0.8484(5) 0.0914(13) Uani 1 1 d . . .
C2 C 0.2156(6) 0.6526(6) 0.9051(6) 0.1167(17) Uani 1 1 d . . .
H2A H 0.3183 0.6270 0.9855 0.175 Uiso 1 1 calc R . .
H2B H 0.1435 0.7304 0.9449 0.175 Uiso 1 1 calc R . .
H2C H 0.2410 0.7179 0.8222 0.175 Uiso 1 1 calc R . .
C1U C 0.3281(4) 0.2084(4) 0.8732(3) 0.0630(10) Uani 1 1 d . . .
H3 H 0.491(4) 0.023(5) 0.853(4) 0.063(10) Uiso 1 1 d . . .
H2 H 0.421(5) 0.124(5) 0.728(6) 0.093(13) Uiso 1 1 d . . .
H1 H 0.245(4) 0.355(4) 0.710(5) 0.068(9) Uiso 1 1 d . . .
H1A H 0.105(6) 0.419(7) 0.928(6) 0.126(16) Uiso 1 1 d . . .
H1B H 0.028(5) 0.532(6) 0.764(6) 0.123(15) Uiso 1 1 d . . .
N1 N 0.2296(4) 0.3434(4) 0.7899(3) 0.0773(10) Uani 1 1 d . . .
N2 N 0.4159(5) 0.1050(4) 0.8040(3) 0.0798(12) Uani 1 1 d . . .
O1 O 0.3348(3) 0.1798(3) 1.0105(2) 0.0789(10) Uani 1 1 d . . .

loop_
_atom_site_aniso_label
_atom_site_aniso_U_11
_atom_site_aniso_U_22
_atom_site_aniso_U_33
_atom_site_aniso_U_23
_atom_site_aniso_U_13
_atom_site_aniso_U_12
C1 0.122(4) 0.089(3) 0.080(3) 0.004(2) 0.056(3) 0.015(2)
C2 0.142(5) 0.088(3) 0.130(4) -0.008(2) 0.055(3) 0.003(3)
C1U 0.100(3) 0.0627(15) 0.0345(14) -0.0061(13) 0.0335(15) -0.0066(16)
N1 0.113(3) 0.0877(18) 0.0438(15) 0.0075(13) 0.0428(16) 0.0151(16)
N2 0.135(3) 0.0804(18) 0.0362(13) 0.0066(13) 0.0450(17) 0.0207(19)
O1 0.132(2) 0.0858(15) 0.0344(11) 0.0011(9) 0.0479(12) 0.0041(12)
